data_7115417
loop_
_publ_author_name
'Jun-Hao Wang'
'Mian Li'
'Ji Zheng'
'Xiao-Chun Huang'
'Dan Li'

_publ_section_title
;
 A dual-emitting Cu6-Cu2-Cu6 cluster as a self-calibrated, wide-range
 luminescent molecular thermometer
;
_journal_name_full Chem.Commun.
_journal_page_first 9115
_journal_paper_doi 10.1039/C4cc04100C
_journal_volume 50
_journal_year 2014
_chemical_formula_sum 'C14 H18 Cu2 I2 N2'
_chemical_formula_weight 595.18
_chemical_name_systematic
; 
 ? 
;
_space_group_IT_number 14
_symmetry_cell_setting monoclinic
_symmetry_space_group_name_Hall '-P 2ybc'
_symmetry_space_group_name_H-M 'P 1 21/c 1'
_atom_sites_solution_hydrogens geom
_atom_sites_solution_primary direct
_atom_sites_solution_secondary difmap
_audit_creation_method SHELXL-97
_cell_angle_alpha 90.00
_cell_angle_beta 110.453(3)
_cell_angle_gamma 90.00
_cell_formula_units_Z 4
_cell_length_a 16.350(3)
_cell_length_b 7.8394(15)
_cell_length_c 15.389(3)
_cell_measurement_reflns_used 2893
_cell_measurement_temperature 298(2)
_cell_measurement_theta_max 21.977
_cell_measurement_theta_min 2.659
_cell_volume 1848.1(6)
_computing_structure_refinement 'SHELXL-97 (Sheldrick, 1997)'
_computing_structure_solution 'SHELXS-97 (Sheldrick, 1990)'
_diffrn_ambient_temperature 298(2)
_diffrn_measured_fraction_theta_full 0.992
_diffrn_measured_fraction_theta_max 0.992
_diffrn_measurement_device_type 'CCD area detector'
_diffrn_measurement_method 'phi and omega scans'
_diffrn_radiation_monochromator graphite
_diffrn_radiation_source 'fine-focus sealed tube'
_diffrn_radiation_type MoK\a
_diffrn_radiation_wavelength 0.71073
_diffrn_reflns_av_R_equivalents 0.0334
_diffrn_reflns_av_sigmaI/netI 0.0323
_diffrn_reflns_limit_h_max 19
_diffrn_reflns_limit_h_min -19
_diffrn_reflns_limit_k_max 9
_diffrn_reflns_limit_k_min -9
_diffrn_reflns_limit_l_max 18
_diffrn_reflns_limit_l_min -18
_diffrn_reflns_number 12491
_diffrn_reflns_theta_full 24.99
_diffrn_reflns_theta_max 24.99
_diffrn_reflns_theta_min 1.33
_exptl_absorpt_coefficient_mu 5.634
_exptl_absorpt_correction_T_max 0.3987
_exptl_absorpt_correction_T_min 0.3014
_exptl_absorpt_correction_type multi-scan
_exptl_crystal_colour colourless
_exptl_crystal_density_diffrn 2.139
_exptl_crystal_density_method 'not measured'
_exptl_crystal_description block
_exptl_crystal_F_000 1120
_exptl_crystal_size_max 0.28
_exptl_crystal_size_mid 0.25
_exptl_crystal_size_min 0.20
_refine_diff_density_max 0.868
_refine_diff_density_min -0.391
_refine_diff_density_rms 0.116
_refine_ls_extinction_method none
_refine_ls_goodness_of_fit_ref 1.137
_refine_ls_hydrogen_treatment constr
_refine_ls_matrix_type full
_refine_ls_number_parameters 185
_refine_ls_number_reflns 3233
_refine_ls_number_restraints 0
_refine_ls_restrained_S_all 1.137
_refine_ls_R_factor_all 0.0594
_refine_ls_R_factor_gt 0.0464
_refine_ls_shift/su_max 0.000
_refine_ls_shift/su_mean 0.000
_refine_ls_structure_factor_coef Fsqd
_refine_ls_weighting_details 'calc w=1/[\s^2^(Fo^2^)+(0.0576P)^2^+1.5458P] where P=(Fo^2^+2Fc^2^)/3'
_refine_ls_weighting_scheme calc
_refine_ls_wR_factor_gt 0.1058
_refine_ls_wR_factor_ref 0.1202
_reflns_number_gt 2682
_reflns_number_total 3233
_reflns_threshold_expression >2sigma(I)
_cod_data_source_file c4cc04100c2.cif
_cod_data_source_block Cu2I2
_cod_original_cell_volume 1848.2(6)
_cod_original_sg_symbol_H-M P2(1)/c
_cod_database_code 7115417

loop_
_symmetry_equiv_pos_as_xyz
'x, y, z'
'-x, y+1/2, -z+1/2'
'-x, -y, -z'
'x, -y-1/2, z-1/2'

loop_
_atom_site_label
_atom_site_type_symbol
_atom_site_fract_x
_atom_site_fract_y
_atom_site_fract_z
_atom_site_U_iso_or_equiv
_atom_site_adp_type
_atom_site_occupancy
_atom_site_symmetry_multiplicity
_atom_site_calc_flag
_atom_site_refinement_flags
I1 I 0.24494(4) 0.57538(8) 0.21144(4) 0.0760(2) Uani 1 1 d .
I2 I 0.28355(3) 0.12666(6) 0.05671(4) 0.0642(2) Uani 1 1 d .
Cu1 Cu 0.33002(6) 0.42483(12) 0.12095(6) 0.0566(3) Uani 1 1 d .
Cu2 Cu 0.19113(5) 0.28717(13) 0.13191(6) 0.0614(3) Uani 1 1 d .
N1 N 0.4284(3) 0.5460(6) 0.1012(4) 0.0425(12) Uani 1 1 d .
N2 N 0.0758(3) 0.2016(7) 0.1297(4) 0.0475(13) Uani 1 1 d .
C6 C 0.5107(4) 0.5219(9) 0.1592(5) 0.0506(17) Uani 1 1 d .
C9 C 0.0042(4) 0.2246(8) 0.0532(5) 0.0481(16) Uani 1 1 d .
C13 C 0.0656(5) 0.1385(9) 0.2065(5) 0.0534(18) Uani 1 1 d .
C2 C 0.4123(5) 0.6612(8) 0.0321(5) 0.0511(17) Uani 1 1 d .
C8 C 0.0195(5) 0.2878(11) -0.0313(5) 0.065(2) Uani 1 1 d .
H8A H 0.0546 0.3892 -0.0163 0.098 Uiso 1 1 calc R
H8B H -0.0355 0.3132 -0.0787 0.098 Uiso 1 1 calc R
H8C H 0.0492 0.2017 -0.0533 0.098 Uiso 1 1 calc R
C12 C -0.0148(5) 0.0959(9) 0.2086(6) 0.0602(19) Uani 1 1 d .
H12 H -0.0203 0.0503 0.2620 0.072 Uiso 1 1 calc R
C7 C 0.5249(6) 0.3897(11) 0.2330(6) 0.075(2) Uani 1 1 d .
H7A H 0.4853 0.4093 0.2657 0.112 Uiso 1 1 calc R
H7B H 0.5839 0.3964 0.2757 0.112 Uiso 1 1 calc R
H7C H 0.5145 0.2786 0.2052 0.112 Uiso 1 1 calc R
C14 C 0.1463(6) 0.1128(14) 0.2886(6) 0.092(3) Uani 1 1 d .
H14A H 0.1801 0.0221 0.2761 0.139 Uiso 1 1 calc R
H14B H 0.1309 0.0836 0.3414 0.139 Uiso 1 1 calc R
H14C H 0.1800 0.2160 0.3011 0.139 Uiso 1 1 calc R
C3 C 0.4807(7) 0.7537(10) 0.0225(6) 0.074(3) Uani 1 1 d .
H3 H 0.4699 0.8327 -0.0252 0.088 Uiso 1 1 calc R
C1 C 0.3194(6) 0.6784(11) -0.0303(6) 0.082(3) Uani 1 1 d .
H1A H 0.2990 0.5712 -0.0601 0.122 Uiso 1 1 calc R
H1B H 0.3151 0.7638 -0.0764 0.122 Uiso 1 1 calc R
H1C H 0.2843 0.7114 0.0056 0.122 Uiso 1 1 calc R
C10 C -0.0773(4) 0.1832(10) 0.0523(5) 0.061(2) Uani 1 1 d .
H10 H -0.1258 0.1971 -0.0013 0.073 Uiso 1 1 calc R
C11 C -0.0867(5) 0.1212(11) 0.1314(6) 0.070(2) Uani 1 1 d .
H11 H -0.1420 0.0963 0.1325 0.084 Uiso 1 1 calc R
C5 C 0.5796(5) 0.6134(11) 0.1510(6) 0.069(2) Uani 1 1 d .
H5 H 0.6360 0.5948 0.1920 0.083 Uiso 1 1 calc R
C4 C 0.5643(7) 0.7298(12) 0.0831(7) 0.079(3) Uani 1 1 d .
H4 H 0.6101 0.7936 0.0773 0.095 Uiso 1 1 calc R

loop_
_atom_site_aniso_label
_atom_site_aniso_U_11
_atom_site_aniso_U_22
_atom_site_aniso_U_33
_atom_site_aniso_U_23
_atom_site_aniso_U_13
_atom_site_aniso_U_12
I1 0.0678(4) 0.0868(4) 0.0838(4) -0.0326(3) 0.0394(3) -0.0121(3)
I2 0.0583(3) 0.0593(3) 0.0821(4) -0.0207(3) 0.0335(3) -0.0134(2)
Cu1 0.0436(5) 0.0629(6) 0.0652(6) -0.0023(4) 0.0215(4) -0.0115(4)
Cu2 0.0409(5) 0.0853(7) 0.0609(6) -0.0006(5) 0.0215(4) -0.0098(4)
N1 0.043(3) 0.038(3) 0.050(3) -0.008(2) 0.021(3) -0.004(2)
N2 0.039(3) 0.054(3) 0.050(3) -0.005(3) 0.017(3) -0.004(3)
C6 0.051(4) 0.054(4) 0.053(4) -0.015(3) 0.026(4) -0.015(3)
C9 0.048(4) 0.043(4) 0.056(4) -0.009(3) 0.021(3) -0.002(3)
C13 0.050(4) 0.057(4) 0.056(4) -0.004(3) 0.021(4) -0.008(3)
C2 0.075(5) 0.037(4) 0.046(4) -0.007(3) 0.028(4) -0.003(3)
C8 0.058(5) 0.077(5) 0.058(5) 0.009(4) 0.015(4) 0.003(4)
C12 0.058(5) 0.069(5) 0.063(5) 0.000(4) 0.032(4) -0.005(4)
C7 0.066(5) 0.076(6) 0.075(6) 0.015(5) 0.014(4) -0.003(4)
C14 0.063(6) 0.145(9) 0.064(6) 0.023(6) 0.015(4) -0.013(6)
C3 0.124(8) 0.046(4) 0.069(6) -0.003(4) 0.057(6) -0.015(5)
C1 0.098(7) 0.069(5) 0.072(6) 0.002(5) 0.022(5) 0.019(5)
C10 0.035(4) 0.078(5) 0.067(5) -0.007(4) 0.015(3) -0.006(4)
C11 0.045(4) 0.089(6) 0.081(6) -0.006(5) 0.028(4) -0.021(4)
C5 0.059(5) 0.082(6) 0.078(6) -0.025(5) 0.039(4) -0.017(4)
C4 0.093(7) 0.078(6) 0.092(7) -0.030(5) 0.066(6) -0.044(5)

loop_
_atom_type_symbol
_atom_type_description
_atom_type_scat_dispersion_real
_atom_type_scat_dispersion_imag
_atom_type_scat_source
C C 0.0033 0.0016 'International Tables Vol C Tables 4.2.6.8 and 6.1.1.4'
H H 0.0000 0.0000 'International Tables Vol C Tables 4.2.6.8 and 6.1.1.4'
N N 0.0061 0.0033 'International Tables Vol C Tables 4.2.6.8 and 6.1.1.4'
Cu Cu 0.3201 1.2651 'International Tables Vol C Tables 4.2.6.8 and 6.1.1.4'
I I -0.4742 1.8119 'International Tables Vol C Tables 4.2.6.8 and 6.1.1.4'

loop_
_geom_angle_atom_site_label_1
_geom_angle_atom_site_label_2
_geom_angle_atom_site_label_3
_geom_angle
Cu1 I1 Cu2 59.98(3)
Cu2 I2 Cu1 60.80(3)
N1 Cu1 I2 121.91(15)
N1 Cu1 Cu2 173.72(17)
I2 Cu1 Cu2 59.36(3)
N1 Cu1 I1 118.97(15)
I2 Cu1 I1 119.11(4)
Cu2 Cu1 I1 60.02(3)
N2 Cu2 I2 122.48(16)
N2 Cu2 Cu1 173.19(17)
I2 Cu2 Cu1 59.85(3)
N2 Cu2 I1 117.93(16)
I2 Cu2 I1 119.57(4)
Cu1 Cu2 I1 60.00(3)
C6 N1 C2 119.4(6)
C6 N1 Cu1 120.7(4)
C2 N1 Cu1 119.8(5)
C13 N2 C9 118.6(6)
C13 N2 Cu2 121.1(5)
C9 N2 Cu2 119.8(5)
N1 C6 C5 121.8(7)
N1 C6 C7 117.1(6)
C5 C6 C7 121.1(7)
N2 C9 C10 121.4(7)
N2 C9 C8 116.5(6)
C10 C9 C8 122.0(7)
N2 C13 C12 121.7(7)
N2 C13 C14 116.7(6)
C12 C13 C14 121.5(7)
N1 C2 C3 119.6(8)
N1 C2 C1 116.1(7)
C3 C2 C1 124.3(8)
C9 C8 H8A 109.5
C9 C8 H8B 109.5
H8A C8 H8B 109.5
C9 C8 H8C 109.5
H8A C8 H8C 109.5
H8B C8 H8C 109.5
C11 C12 C13 119.3(7)
C11 C12 H12 120.4
C13 C12 H12 120.4
C6 C7 H7A 109.5
C6 C7 H7B 109.5
H7A C7 H7B 109.5
C6 C7 H7C 109.5
H7A C7 H7C 109.5
H7B C7 H7C 109.5
C13 C14 H14A 109.5
C13 C14 H14B 109.5
H14A C14 H14B 109.5
C13 C14 H14C 109.5
H14A C14 H14C 109.5
H14B C14 H14C 109.5
C4 C3 C2 120.4(8)
C4 C3 H3 119.8
C2 C3 H3 119.8
C2 C1 H1A 109.5
C2 C1 H1B 109.5
H1A C1 H1B 109.5
C2 C1 H1C 109.5
H1A C1 H1C 109.5
H1B C1 H1C 109.5
C9 C10 C11 119.3(7)
C9 C10 H10 120.4
C11 C10 H10 120.4
C12 C11 C10 119.7(7)
C12 C11 H11 120.1
C10 C11 H11 120.1
C4 C5 C6 119.3(9)
C4 C5 H5 120.3
C6 C5 H5 120.3
C5 C4 C3 119.4(8)
C5 C4 H4 120.3
C3 C4 H4 120.3

loop_
_geom_bond_atom_site_label_1
_geom_bond_atom_site_label_2
_geom_bond_distance
I1 Cu1 2.5731(11)
I1 Cu2 2.5737(12)
I2 Cu2 2.5354(11)
I2 Cu1 2.5482(11)
Cu1 N1 1.980(5)
Cu1 Cu2 2.5725(12)
Cu2 N2 1.990(5)
N1 C6 1.344(8)
N1 C2 1.350(8)
N2 C13 1.346(9)
N2 C9 1.351(8)
C6 C5 1.378(10)
C6 C7 1.495(11)
C9 C10 1.368(9)
C9 C8 1.491(10)
C13 C12 1.367(10)
C13 C14 1.487(11)
C2 C3 1.382(11)
C2 C1 1.493(11)
C8 H8A 0.9600
C8 H8B 0.9600
C8 H8C 0.9600
C12 C11 1.362(11)
C12 H12 0.9300
C7 H7A 0.9600
C7 H7B 0.9600
C7 H7C 0.9600
C14 H14A 0.9600
C14 H14B 0.9600
C14 H14C 0.9600
C3 C4 1.373(13)
C3 H3 0.9300
C1 H1A 0.9600
C1 H1B 0.9600
C1 H1C 0.9600
C10 C11 1.368(11)
C10 H10 0.9300
C11 H11 0.9300
C5 C4 1.342(12)
C5 H5 0.9300
C4 H4 0.9300
